data_4021855
loop_
_publ_author_name
'Ruchi Shukla'
'Daniel M. Brody'
'Sergey V. Lindeman'
'Rajendra Rathore'

_publ_section_title
;
 A Practical Synthesis of Bridged Diarylacetylenes
;
_journal_name_full 'Journal of Organic Chemistry'
_journal_page_first 6124
_journal_page_last 6129
_journal_paper_doi 10.1021/jo060817w
_journal_volume 71
_journal_year 2006
_chemical_formula_sum 'C24 H30 O4'
_chemical_formula_weight 382.48
_chemical_name_systematic
; 
 ? 
;
_space_group_IT_number 14
_symmetry_cell_setting monoclinic
_symmetry_space_group_name_Hall '-P 2yn'
_symmetry_space_group_name_H-M 'P 1 21/n 1'
_atom_sites_solution_hydrogens difmap
_atom_sites_solution_primary direct
_atom_sites_solution_secondary difmap
_audit_creation_method SHELXL-97
_cell_angle_alpha 90.00
_cell_angle_beta 91.620(3)
_cell_angle_gamma 90.00
_cell_formula_units_Z 2
_cell_length_a 4.7571(9)
_cell_length_b 14.256(3)
_cell_length_c 15.113(3)
_cell_measurement_reflns_used 3538
_cell_measurement_temperature 100(2)
_cell_measurement_theta_max 31
_cell_measurement_theta_min 3
_cell_volume 1024.5(3)
_computing_cell_refinement 'SAINT v7.23A (Bruker, 2005)'
_computing_data_collection 'APEX2 v2.0-2 (Bruker, 2005)'
_computing_data_reduction 'SADABS-2004/1 (Bruker, 2005)'
_computing_molecular_graphics 'XP v5.1 (Bruker, 1998)'
_computing_publication_material 'XCIF v6.12 (Bruker, 2001)'
_computing_structure_refinement 'XL/SHELXTL v6.10 (Bruker, 2001)'
_computing_structure_solution 'XS/SHELXTL v6.12 (Bruker, 2001)'
_diffrn_ambient_temperature 100(2)
_diffrn_measured_fraction_theta_full 0.958
_diffrn_measured_fraction_theta_max 0.958
_diffrn_measurement_device_type 'Bruker APEX2 CCD detector'
_diffrn_measurement_method 'omega scan'
_diffrn_radiation_monochromator graphite
_diffrn_radiation_source 'fine-focus sealed tube'
_diffrn_radiation_type MoK\a
_diffrn_radiation_wavelength 0.71073
_diffrn_reflns_av_R_equivalents 0.0344
_diffrn_reflns_av_sigmaI/netI 0.0275
_diffrn_reflns_limit_h_max 7
_diffrn_reflns_limit_h_min -7
_diffrn_reflns_limit_k_max 20
_diffrn_reflns_limit_k_min 0
_diffrn_reflns_limit_l_max 22
_diffrn_reflns_limit_l_min 0
_diffrn_reflns_number 16809
_diffrn_reflns_theta_full 31.88
_diffrn_reflns_theta_max 31.88
_diffrn_reflns_theta_min 1.96
_exptl_absorpt_coefficient_mu 0.083
_exptl_absorpt_correction_T_max 0.9918
_exptl_absorpt_correction_T_min 0.9716
_exptl_absorpt_correction_type 'semi-empirical (SADABS procedure)'
_exptl_crystal_colour colorless
_exptl_crystal_density_diffrn 1.240
_exptl_crystal_density_method 'not measured'
_exptl_crystal_description prism
_exptl_crystal_F_000 412
_exptl_crystal_size_max 0.35
_exptl_crystal_size_mid 0.15
_exptl_crystal_size_min 0.10
_refine_diff_density_max 0.375
_refine_diff_density_min -0.146
_refine_diff_density_rms 0.044
_refine_ls_extinction_method none
_refine_ls_goodness_of_fit_ref 1.027
_refine_ls_hydrogen_treatment refall
_refine_ls_matrix_type full
_refine_ls_number_parameters 187
_refine_ls_number_reflns 3362
_refine_ls_number_restraints 0
_refine_ls_restrained_S_all 1.027
_refine_ls_R_factor_all 0.0635
_refine_ls_R_factor_gt 0.0448
_refine_ls_shift/su_max 0.016
_refine_ls_shift/su_mean 0.001
_refine_ls_structure_factor_coef Fsqd
_refine_ls_weighting_details 'calc w=1/[\s^2^(Fo^2^)+(0.0736P)^2^+0.0709P] where P=(Fo^2^+2Fc^2^)/3'
_refine_ls_weighting_scheme calc
_refine_ls_wR_factor_gt 0.1176
_refine_ls_wR_factor_ref 0.1283
_reflns_number_gt 2510
_reflns_number_total 3362
_reflns_threshold_expression >2sigma(I)
_cod_data_source_file jo060817wsi20060418_111335.cif
_cod_original_sg_symbol_H-M 'P 21/n'
_cod_database_code 4021855

loop_
_symmetry_equiv_pos_as_xyz
'x, y, z'
'-x+1/2, y+1/2, -z+1/2'
'-x, -y, -z'
'x-1/2, -y-1/2, z-1/2'

loop_
_atom_site_label
_atom_site_type_symbol
_atom_site_fract_x
_atom_site_fract_y
_atom_site_fract_z
_atom_site_U_iso_or_equiv
_atom_site_adp_type
_atom_site_occupancy
_atom_site_symmetry_multiplicity
_atom_site_calc_flag
O1 O 0.18452(18) 0.74181(6) 0.32666(5) 0.0406(2) Uani 1 1 d
O2 O 0.17766(15) 0.65177(5) 0.07640(4) 0.02564(17) Uani 1 1 d
C1 C 0.1779(2) 0.71862(7) 0.24920(6) 0.0259(2) Uani 1 1 d
C2 C 0.36023(19) 0.75887(6) 0.18224(5) 0.01975(19) Uani 1 1 d
C3 C 0.53917(19) 0.83369(6) 0.20555(6) 0.02125(19) Uani 1 1 d
C4 C 0.70244(18) 0.87858(6) 0.14398(6) 0.02105(19) Uani 1 1 d
C5 C 0.6831(2) 0.84532(7) 0.05680(6) 0.0248(2) Uani 1 1 d
C6 C 0.5094(2) 0.77149(7) 0.03132(6) 0.0246(2) Uani 1 1 d
C7 C 0.34796(19) 0.72683(6) 0.09443(6) 0.02037(19) Uani 1 1 d
C8 C 0.8868(2) 0.96315(7) 0.16534(7) 0.0258(2) Uani 1 1 d
C9 C 0.7653(3) 1.05065(8) 0.11921(8) 0.0348(3) Uani 1 1 d
C10 C 0.9303(3) 0.98099(9) 0.26404(8) 0.0368(3) Uani 1 1 d
C11 C 0.1202(2) 0.62913(7) -0.01524(6) 0.0259(2) Uani 1 1 d
C12 C -0.0714(2) 0.54459(7) -0.01692(7) 0.0274(2) Uani 1 1 d
H1 H 0.034(3) 0.6707(9) 0.2284(9) 0.038(3) Uiso 1 1 d
H3 H 0.537(2) 0.8531(8) 0.2672(8) 0.030(3) Uiso 1 1 d
H5 H 0.793(3) 0.8772(9) 0.0126(9) 0.040(4) Uiso 1 1 d
H6 H 0.502(3) 0.7527(9) -0.0285(10) 0.044(4) Uiso 1 1 d
H8 H 1.074(3) 0.9480(9) 0.1414(8) 0.036(3) Uiso 1 1 d
H9A H 0.745(3) 1.0408(9) 0.0544(9) 0.039(4) Uiso 1 1 d
H9B H 0.571(3) 1.0638(11) 0.1428(10) 0.055(4) Uiso 1 1 d
H9C H 0.882(3) 1.1055(11) 0.1316(10) 0.047(4) Uiso 1 1 d
H10A H 0.754(3) 0.9989(11) 0.2905(10) 0.048(4) Uiso 1 1 d
H10B H 1.067(3) 1.0317(11) 0.2759(10) 0.061(5) Uiso 1 1 d
H10C H 1.007(3) 0.9230(11) 0.2949(9) 0.044(4) Uiso 1 1 d
H11A H 0.299(3) 0.6138(9) -0.0439(8) 0.033(3) Uiso 1 1 d
H11B H 0.034(2) 0.6840(9) -0.0435(8) 0.029(3) Uiso 1 1 d
H12A H -0.244(3) 0.5596(9) 0.0196(8) 0.033(3) Uiso 1 1 d
H12B H -0.140(3) 0.5336(9) -0.0793(9) 0.039(3) Uiso 1 1 d

loop_
_atom_site_aniso_label
_atom_site_aniso_U_11
_atom_site_aniso_U_22
_atom_site_aniso_U_33
_atom_site_aniso_U_23
_atom_site_aniso_U_13
_atom_site_aniso_U_12
O1 0.0554(5) 0.0482(5) 0.0186(4) -0.0042(3) 0.0092(3) -0.0185(4)
O2 0.0350(4) 0.0248(3) 0.0171(3) -0.0043(2) -0.0012(3) -0.0057(3)
C1 0.0319(5) 0.0268(5) 0.0192(4) -0.0001(3) 0.0035(4) -0.0057(4)
C2 0.0235(4) 0.0209(4) 0.0149(4) -0.0001(3) 0.0016(3) 0.0001(3)
C3 0.0236(4) 0.0231(4) 0.0170(4) -0.0004(3) -0.0006(3) 0.0004(3)
C4 0.0197(4) 0.0213(4) 0.0221(4) 0.0018(3) 0.0001(3) 0.0016(3)
C5 0.0265(5) 0.0277(5) 0.0205(4) 0.0030(3) 0.0056(3) 0.0000(4)
C6 0.0305(5) 0.0280(5) 0.0155(4) -0.0017(3) 0.0035(3) 0.0013(4)
C7 0.0230(4) 0.0208(4) 0.0173(4) -0.0007(3) -0.0001(3) 0.0018(3)
C8 0.0243(5) 0.0260(5) 0.0270(5) 0.0032(4) -0.0010(4) -0.0033(4)
C9 0.0411(6) 0.0249(5) 0.0382(6) 0.0068(4) -0.0026(5) -0.0027(4)
C10 0.0461(7) 0.0326(6) 0.0312(6) -0.0001(4) -0.0074(5) -0.0129(5)
C11 0.0313(5) 0.0285(5) 0.0177(4) -0.0044(3) -0.0043(4) 0.0028(4)
C12 0.0277(5) 0.0274(5) 0.0265(5) -0.0063(4) -0.0092(4) 0.0041(4)

loop_
_atom_type_symbol
_atom_type_description
_atom_type_scat_dispersion_real
_atom_type_scat_dispersion_imag
_atom_type_scat_source
C C 0.0033 0.0016 'International Tables Vol C Tables 4.2.6.8 and 6.1.1.4'
H H 0.0000 0.0000 'International Tables Vol C Tables 4.2.6.8 and 6.1.1.4'
O O 0.0106 0.0060 'International Tables Vol C Tables 4.2.6.8 and 6.1.1.4'

loop_
_geom_angle_atom_site_label_1
_geom_angle_atom_site_label_2
_geom_angle_atom_site_label_3
_geom_angle
_geom_angle_site_symmetry_3
C7 O2 C11 117.58(7) .
O1 C1 C2 123.89(9) .
C7 C2 C3 119.58(8) .
C7 C2 C1 121.01(8) .
C3 C2 C1 119.34(8) .
C4 C3 C2 122.01(8) .
C3 C4 C5 116.88(8) .
C3 C4 C8 123.69(8) .
C5 C4 C8 119.36(8) .
C6 C5 C4 122.76(8) .
C5 C6 C7 119.47(9) .
O2 C7 C6 123.80(8) .
O2 C7 C2 116.91(8) .
C6 C7 C2 119.28(9) .
C4 C8 C10 113.73(8) .
C4 C8 C9 109.91(8) .
C10 C8 C9 110.40(9) .
O2 C11 C12 107.03(8) .
C11 C12 C12 113.40(10) 3_565

loop_
_geom_bond_atom_site_label_1
_geom_bond_atom_site_label_2
_geom_bond_distance
_geom_bond_site_symmetry_2
O1 C1 1.2160(12) .
O2 C7 1.3650(11) .
O2 C11 1.4407(11) .
C1 C2 1.4681(12) .
C2 C7 1.4030(12) .
C2 C3 1.4034(13) .
C3 C4 1.3855(13) .
C4 C5 1.4009(13) .
C4 C8 1.5202(13) .
C5 C6 1.3859(14) .
C6 C7 1.3951(13) .
C8 C10 1.5215(15) .
C8 C9 1.5342(15) .
C11 C12 1.5107(15) .
C12 C12 1.523(2) 3_565
